data_7043960
loop_
_publ_author_name
'Chen, Zhang-Gai'
'Huang, Xia'
'Zhuang, Rongchuan'
'Zhang, Yu'
'Liu, Xin'
'Shi, Tao'
'Wang, Shuai-Hua'
'Wu, Shao-Fan'
'Mi, Jin-Xiao'
'Huang, Ya-Xi'

_publ_section_title
;
 Structural Diversities Induced by Cation Sizes in a Series of
 Fluorogermanophosphates: A2[GeF2(HPO4)2] (A = Na, K, Rb, NH4, and Cs)
;
_journal_name_full 'Dalton Trans.'
_journal_paper_doi 10.1039/C7DT02561K
_journal_year 2017
_chemical_formula_moiety Na2[GeF2(HPO4)2]
_chemical_formula_sum 'F2 Ge H2 Na2 O8 P2'
_chemical_formula_weight 348.53
_space_group_crystal_system monoclinic
_space_group_IT_number 12
_space_group_name_Hall '-C 2y'
_space_group_name_H-M_alt 'C 1 2/m 1'
_symmetry_space_group_name_Hall '-C 2y'
_symmetry_space_group_name_H-M 'C 1 2/m 1'
_atom_sites_solution_hydrogens difmap
_audit_creation_method SHELXL-2014/7
_audit_update_record
;
2017-04-21 deposited with the CCDC.
2017-08-11 downloaded from the CCDC.
;
_cell_angle_alpha 90
_cell_angle_beta 90.939(10)
_cell_angle_gamma 90
_cell_formula_units_Z 2
_cell_length_a 10.372(8)
_cell_length_b 8.562(7)
_cell_length_c 4.483(3)
_cell_measurement_reflns_used 919
_cell_measurement_temperature 203(2)
_cell_measurement_theta_max 28.30
_cell_measurement_theta_min 3.09
_cell_volume 398.1(5)
_computing_cell_refinement 'Bruker SAINT'
_computing_data_collection 'Bruker APEX2'
_computing_data_reduction 'Bruker SAINT'
_computing_molecular_graphics 'Bruker SHELXTL'
_computing_publication_material 'SHELXL-2014/7 (Sheldrick, 2014) and WinGX (Farrugia, 2014)'
_computing_structure_refinement 'SHELXL-2014/7 (Sheldrick, 2014)'
_computing_structure_solution 'SHELXS-97 (Sheldrick, 2008)'
_diffrn_ambient_temperature 203(2)
_diffrn_measured_fraction_theta_full 0.990
_diffrn_measured_fraction_theta_max 0.935
_diffrn_measurement_device_type 'Bruker APEX-II CCD'
_diffrn_measurement_method '\f and \w scans'
_diffrn_radiation_monochromator graphite
_diffrn_radiation_source 'sealed tube'
_diffrn_radiation_type MoK\a
_diffrn_radiation_wavelength 0.71073
_diffrn_reflns_av_R_equivalents 0.0168
_diffrn_reflns_av_unetI/netI 0.0244
_diffrn_reflns_Laue_measured_fraction_full 0.990
_diffrn_reflns_Laue_measured_fraction_max 0.935
_diffrn_reflns_limit_h_max 13
_diffrn_reflns_limit_h_min -8
_diffrn_reflns_limit_k_max 11
_diffrn_reflns_limit_k_min -11
_diffrn_reflns_limit_l_max 5
_diffrn_reflns_limit_l_min -6
_diffrn_reflns_number 1212
_diffrn_reflns_point_group_measured_fraction_full 0.990
_diffrn_reflns_point_group_measured_fraction_max 0.935
_diffrn_reflns_theta_full 25.242
_diffrn_reflns_theta_max 28.651
_diffrn_reflns_theta_min 3.085
_exptl_absorpt_coefficient_mu 4.420
_exptl_absorpt_correction_type multi-scan
_exptl_absorpt_process_details 'SMART (Bruker, 2001)'
_exptl_crystal_colour colourless
_exptl_crystal_density_diffrn 2.908
_exptl_crystal_density_method 'not measured'
_exptl_crystal_description rod
_exptl_crystal_F_000 336
_exptl_crystal_size_max 0.160
_exptl_crystal_size_mid 0.060
_exptl_crystal_size_min 0.050
_exptl_transmission_factor_max 0.80
_exptl_transmission_factor_min 0.73
_refine_diff_density_max 0.512
_refine_diff_density_min -0.534
_refine_diff_density_rms 0.102
_refine_ls_extinction_method none
_refine_ls_goodness_of_fit_ref 1.154
_refine_ls_hydrogen_treatment refall
_refine_ls_matrix_type full
_refine_ls_number_parameters 44
_refine_ls_number_reflns 507
_refine_ls_number_restraints 1
_refine_ls_restrained_S_all 1.156
_refine_ls_R_factor_all 0.0238
_refine_ls_R_factor_gt 0.0231
_refine_ls_shift/su_max 0.000
_refine_ls_shift/su_mean 0.000
_refine_ls_structure_factor_coef Fsqd
_refine_ls_weighting_details 'w=1/[\s^2^(Fo^2^)+(0.0201P)^2^+1.2084P] where P=(Fo^2^+2Fc^2^)/3'
_refine_ls_weighting_scheme calc
_refine_ls_wR_factor_gt 0.0548
_refine_ls_wR_factor_ref 0.0552
_reflns_Friedel_coverage 0.000
_reflns_number_gt 497
_reflns_number_total 507
_reflns_threshold_expression 'I > 2\s(I)'
_cod_data_source_file c7dt02561k1.cif
_cod_data_source_block shelx_CCDC1
_cod_database_code 7043960
_shelx_shelxl_version_number 2014/7
_shelx_space_group_comment
;
The symmetry employed for this shelxl refinement is uniquely defined
by the following loop, which should always be used as a source of
symmetry information in preference to the above space-group names.
They are only intended as comments.
;
_shelx_estimated_absorpt_t_min 0.538
_shelx_estimated_absorpt_t_max 0.809

loop_
_space_group_symop_operation_xyz
'x, y, z'
'-x, y, -z'
'x+1/2, y+1/2, z'
'-x+1/2, y+1/2, -z'
'-x, -y, -z'
'x, -y, z'
'-x+1/2, -y+1/2, -z'
'x+1/2, -y+1/2, z'

loop_
_atom_site_label
_atom_site_type_symbol
_atom_site_fract_x
_atom_site_fract_y
_atom_site_fract_z
_atom_site_U_iso_or_equiv
_atom_site_adp_type
_atom_site_occupancy
_atom_site_site_symmetry_order
_atom_site_calc_flag
_atom_site_refinement_flags_posn
_atom_site_refinement_flags_adp
_atom_site_refinement_flags_occupancy
Ge1 Ge 0.0000 0.5000 0.5000 0.00738(15) Uani 1 4 d S T P
P1 P 0.0000 0.24379(10) 0.0000 0.0082(2) Uani 1 2 d S T P
F1 F -0.15878(19) 0.5000 0.6563(4) 0.0112(4) Uani 1 2 d S T P
O1 O 0.06104(16) 0.3458(2) 0.7588(4) 0.0108(4) Uani 1 1 d . . .
O2 O 0.10877(18) 0.1451(2) 0.1350(4) 0.0147(4) Uani 1 1 d D . .
H2 H 0.108(6) 0.053(2) 0.125(14) 0.020(18) Uiso 0.5 1 d D . P
Na1 Na 0.2500 0.2500 0.5000 0.0188(4) Uani 1 2 d S . P

loop_
_atom_site_aniso_label
_atom_site_aniso_U_11
_atom_site_aniso_U_22
_atom_site_aniso_U_33
_atom_site_aniso_U_23
_atom_site_aniso_U_13
_atom_site_aniso_U_12
Ge1 0.0078(3) 0.0073(3) 0.0070(3) 0.000 0.00047(17) 0.000
P1 0.0100(4) 0.0058(4) 0.0087(4) 0.000 -0.0017(3) 0.000
F1 0.0090(10) 0.0126(10) 0.0120(10) 0.000 0.0021(8) 0.000
O1 0.0115(8) 0.0118(8) 0.0092(8) 0.0028(7) 0.0003(6) 0.0027(6)
O2 0.0168(9) 0.0074(9) 0.0198(10) -0.0005(7) -0.0073(7) 0.0035(7)
Na1 0.0144(7) 0.0225(8) 0.0194(8) -0.0042(6) -0.0037(6) 0.0077(6)

loop_
_atom_type_symbol
_atom_type_description
_atom_type_scat_dispersion_real
_atom_type_scat_dispersion_imag
_atom_type_scat_source
F F 0.0171 0.0103 'International Tables Vol C Tables 4.2.6.8 and 6.1.1.4'
Ge Ge 0.1547 1.8001 'International Tables Vol C Tables 4.2.6.8 and 6.1.1.4'
H H 0.0000 0.0000 'International Tables Vol C Tables 4.2.6.8 and 6.1.1.4'
Na Na 0.0362 0.0249 'International Tables Vol C Tables 4.2.6.8 and 6.1.1.4'
O O 0.0106 0.0060 'International Tables Vol C Tables 4.2.6.8 and 6.1.1.4'
P P 0.1023 0.0942 'International Tables Vol C Tables 4.2.6.8 and 6.1.1.4'

loop_
_geom_angle_atom_site_label_1
_geom_angle_atom_site_label_2
_geom_angle_atom_site_label_3
_geom_angle
_geom_angle_site_symmetry_1
_geom_angle_site_symmetry_3
F1 Ge1 F1 180.0 . 5_566
F1 Ge1 O1 93.51(8) . 6_565
F1 Ge1 O1 86.49(8) 5_566 6_565
F1 Ge1 O1 86.49(8) . 2_556
F1 Ge1 O1 93.51(8) 5_566 2_556
O1 Ge1 O1 180.00(7) 6_565 2_556
F1 Ge1 O1 86.49(8) . 5_566
F1 Ge1 O1 93.51(8) 5_566 5_566
O1 Ge1 O1 89.67(12) 6_565 5_566
O1 Ge1 O1 90.33(12) 2_556 5_566
F1 Ge1 O1 93.51(8) . .
F1 Ge1 O1 86.48(8) 5_566 .
O1 Ge1 O1 90.33(12) 6_565 .
O1 Ge1 O1 89.67(12) 2_556 .
O1 Ge1 O1 180.0 5_566 .
F1 Ge1 Na1 135.27(4) . 4_556
F1 Ge1 Na1 44.73(4) 5_566 4_556
O1 Ge1 Na1 45.10(6) 6_565 4_556
O1 Ge1 Na1 134.90(6) 2_556 4_556
O1 Ge1 Na1 78.63(7) 5_566 4_556
O1 Ge1 Na1 101.37(7) . 4_556
F1 Ge1 Na1 44.73(4) . 2_556
F1 Ge1 Na1 135.27(4) 5_566 2_556
O1 Ge1 Na1 134.90(6) 6_565 2_556
O1 Ge1 Na1 45.10(6) 2_556 2_556
O1 Ge1 Na1 101.37(7) 5_566 2_556
O1 Ge1 Na1 78.63(7) . 2_556
Na1 Ge1 Na1 180.0 4_556 2_556
F1 Ge1 Na1 135.27(4) . .
F1 Ge1 Na1 44.73(4) 5_566 .
O1 Ge1 Na1 101.37(7) 6_565 .
O1 Ge1 Na1 78.63(7) 2_556 .
O1 Ge1 Na1 134.90(6) 5_566 .
O1 Ge1 Na1 45.10(6) . .
Na1 Ge1 Na1 79.08(6) 4_556 .
Na1 Ge1 Na1 100.92(6) 2_556 .
F1 Ge1 Na1 44.73(4) . 3_455
F1 Ge1 Na1 135.27(4) 5_566 3_455
O1 Ge1 Na1 78.63(7) 6_565 3_455
O1 Ge1 Na1 101.37(7) 2_556 3_455
O1 Ge1 Na1 45.10(6) 5_566 3_455
O1 Ge1 Na1 134.90(6) . 3_455
Na1 Ge1 Na1 100.92(6) 4_556 3_455
Na1 Ge1 Na1 79.08(6) 2_556 3_455
Na1 Ge1 Na1 180.0 . 3_455
O2 P1 O2 112.81(15) 2 .
O2 P1 O1 106.47(11) 2 2_556
O2 P1 O1 110.26(11) . 2_556
O2 P1 O1 110.26(11) 2 1_554
O2 P1 O1 106.47(11) . 1_554
O1 P1 O1 110.62(15) 2_556 1_554
O2 P1 Na1 36.54(7) 2 2
O2 P1 Na1 145.16(8) . 2
O1 P1 Na1 97.85(8) 2_556 2
O1 P1 Na1 81.12(8) 1_554 2
O2 P1 Na1 145.16(8) 2 .
O2 P1 Na1 36.54(7) . .
O1 P1 Na1 81.12(8) 2_556 .
O1 P1 Na1 97.85(8) 1_554 .
Na1 P1 Na1 178.21(3) 2 .
O2 P1 Na1 73.03(9) 2 2_556
O2 P1 Na1 107.99(9) . 2_556
O1 P1 Na1 37.97(7) 2_556 2_556
O1 P1 Na1 140.43(8) 1_554 2_556
Na1 P1 Na1 81.67(6) 2 2_556
Na1 P1 Na1 98.30(6) . 2_556
O2 P1 Na1 107.99(9) 2 1_554
O2 P1 Na1 73.03(9) . 1_554
O1 P1 Na1 140.43(8) 2_556 1_554
O1 P1 Na1 37.97(7) 1_554 1_554
Na1 P1 Na1 98.30(6) 2 1_554
Na1 P1 Na1 81.67(6) . 1_554
Na1 P1 Na1 178.24(3) 2_556 1_554
Ge1 F1 Na1 103.96(6) . 2_556
Ge1 F1 Na1 103.96(6) . 3_455
Na1 F1 Na1 122.75(9) 2_556 3_455
P1 O1 Ge1 134.64(11) 1_556 .
P1 O1 Na1 119.23(10) 1_556 .
Ge1 O1 Na1 102.12(8) . .
P1 O2 Na1 120.77(11) . .
P1 O2 H2 122(4) . .
Na1 O2 H2 115(4) . .
O2 Na1 O2 180.0 . 7_556
O2 Na1 O1 87.89(8) . .
O2 Na1 O1 92.11(8) 7_556 .
O2 Na1 O1 92.11(8) . 7_556
O2 Na1 O1 87.89(8) 7_556 7_556
O1 Na1 O1 180.0 . 7_556
O2 Na1 F1 84.32(7) . 5_566
O2 Na1 F1 95.68(7) 7_556 5_566
O1 Na1 F1 61.96(7) . 5_566
O1 Na1 F1 118.04(6) 7_556 5_566
O2 Na1 F1 95.68(7) . 3_545
O2 Na1 F1 84.32(7) 7_556 3_545
O1 Na1 F1 118.04(7) . 3_545
O1 Na1 F1 61.96(6) 7_556 3_545
F1 Na1 F1 180.0 5_566 3_545
O2 Na1 Ge1 76.81(6) . .
O2 Na1 Ge1 103.19(6) 7_556 .
O1 Na1 Ge1 32.77(4) . .
O1 Na1 Ge1 147.23(4) 7_556 .
F1 Na1 Ge1 31.31(5) 5_566 .
F1 Na1 Ge1 148.69(5) 3_545 .
O2 Na1 Ge1 103.19(6) . 3_545
O2 Na1 Ge1 76.81(6) 7_556 3_545
O1 Na1 Ge1 147.23(4) . 3_545
O1 Na1 Ge1 32.77(4) 7_556 3_545
F1 Na1 Ge1 148.69(5) 5_566 3_545
F1 Na1 Ge1 31.31(5) 3_545 3_545
Ge1 Na1 Ge1 180.0 . 3_545
O2 Na1 P1 157.31(5) . 7_556
O2 Na1 P1 22.69(5) 7_556 7_556
O1 Na1 P1 106.95(7) . 7_556
O1 Na1 P1 73.05(7) 7_556 7_556
F1 Na1 P1 117.64(5) 5_566 7_556
F1 Na1 P1 62.36(5) 3_545 7_556
Ge1 Na1 P1 124.74(3) . 7_556
Ge1 Na1 P1 55.26(3) 3_545 7_556
O2 Na1 P1 22.69(5) . .
O2 Na1 P1 157.31(5) 7_556 .
O1 Na1 P1 73.05(7) . .
O1 Na1 P1 106.95(7) 7_556 .
F1 Na1 P1 62.36(5) 5_566 .
F1 Na1 P1 117.64(5) 3_545 .
Ge1 Na1 P1 55.26(4) . .
Ge1 Na1 P1 124.74(4) 3_545 .
P1 Na1 P1 180.0 7_556 .
O2 Na1 P1 88.86(7) . 1_556
O2 Na1 P1 91.14(7) 7_556 1_556
O1 Na1 P1 22.80(4) . 1_556
O1 Na1 P1 157.19(4) 7_556 1_556
F1 Na1 P1 84.73(5) 5_566 1_556
F1 Na1 P1 95.27(5) 3_545 1_556
Ge1 Na1 P1 54.75(3) . 1_556
Ge1 Na1 P1 125.25(3) 3_545 1_556
P1 Na1 P1 98.33(6) 7_556 1_556
P1 Na1 P1 81.67(6) . 1_556
O2 Na1 P1 91.14(7) . 7
O2 Na1 P1 88.86(7) 7_556 7
O1 Na1 P1 157.20(4) . 7
O1 Na1 P1 22.81(4) 7_556 7
F1 Na1 P1 95.27(5) 5_566 7
F1 Na1 P1 84.73(5) 3_545 7
Ge1 Na1 P1 125.25(3) . 7
Ge1 Na1 P1 54.75(3) 3_545 7
P1 Na1 P1 81.67(6) 7_556 7
P1 Na1 P1 98.33(6) . 7
P1 Na1 P1 180.0 1_556 7

loop_
_geom_bond_atom_site_label_1
_geom_bond_atom_site_label_2
_geom_bond_distance
_geom_bond_site_symmetry_2
Ge1 F1 1.800(2) .
Ge1 F1 1.800(2) 5_566
Ge1 O1 1.8616(19) 6_565
Ge1 O1 1.8616(19) 2_556
Ge1 O1 1.8616(19) 5_566
Ge1 O1 1.8616(19) .
Ge1 Na1 3.3623(19) 4_556
Ge1 Na1 3.3623(19) 2_556
Ge1 Na1 3.3623(19) .
Ge1 Na1 3.3623(19) 3_455
P1 O2 1.5265(19) 2
P1 O2 1.527(2) .
P1 O1 1.5348(19) 2_556
P1 O1 1.5348(19) 1_554
P1 Na1 3.4000(18) 2
P1 Na1 3.4000(18) .
P1 Na1 3.4556(18) 2_556
P1 Na1 3.4556(18) 1_554
F1 Na1 2.4385(18) 2_556
F1 Na1 2.4385(18) 3_455
O1 P1 1.5347(19) 1_556
O1 Na1 2.436(2) .
O2 Na1 2.356(2) .
O2 H2 0.79(2) .
Na1 O2 2.356(2) 7_556
Na1 O1 2.436(2) 7_556
Na1 F1 2.4385(18) 5_566
Na1 F1 2.4385(18) 3_545
Na1 Ge1 3.3623(19) 3_545
Na1 P1 3.4000(18) 7_556
Na1 P1 3.4556(18) 1_556
Na1 P1 3.4556(18) 7

loop_
_geom_hbond_atom_site_label_D
_geom_hbond_atom_site_label_H
_geom_hbond_atom_site_label_A
_geom_hbond_distance_DH
_geom_hbond_distance_HA
_geom_hbond_distance_DA
_geom_hbond_angle_DHA
_geom_hbond_site_symmetry_A
O2 H2 O2 0.79(2) 1.70(2) 2.485(4) 175(7) 6
